data_7129498
loop_
_publ_author_name
'Das, Amrita'
'Chatani, Naoto'

_publ_section_title
;
 Rh(i)-catalysed imine-directed C--H functionalization via the oxidative
 [3 + 2] cycloaddition of benzylamine derivatives with maleimides
;
_journal_name_full 'Chemical Communications'
_journal_paper_doi 10.1039/D1CC06622F
_journal_year 2022
_chemical_formula_moiety 'C16 H13 N3 O2 S'
_chemical_formula_sum 'C16 H13 N3 O2 S'
_chemical_formula_weight 311.35
_space_group_crystal_system monoclinic
_space_group_IT_number 14
_space_group_name_Hall '-P 2yn'
_space_group_name_H-M_alt 'P 1 21/n 1'
_atom_sites_solution_hydrogens geom
_atom_sites_solution_primary dual
_audit_creation_date 2021-08-30
_audit_creation_method
;
Olex2 1.2-ac3
(compiled 2017.02.24 svn.r3390 for Rigaku Oxford Diffraction, GUI svn.r5318)
;
_audit_update_record
;
2021-11-11 deposited with the CCDC.	2021-12-21 downloaded from the CCDC.
;
_cell_angle_alpha 90
_cell_angle_beta 100.056(2)
_cell_angle_gamma 90
_cell_formula_units_Z 4
_cell_length_a 10.7589(2)
_cell_length_b 7.74990(10)
_cell_length_c 16.8477(3)
_cell_measurement_reflns_used 7390
_cell_measurement_temperature 293(2)
_cell_measurement_theta_max 74.1190
_cell_measurement_theta_min 4.5440
_cell_volume 1383.19(4)
_computing_cell_refinement 'CrysAlisPro 1.171.40.43a (Rigaku OD, 2019)'
_computing_data_collection 'CrysAlisPro 1.171.40.43a (Rigaku OD, 2019)'
_computing_data_reduction 'CrysAlisPro 1.171.40.43a (Rigaku OD, 2019)'
_computing_molecular_graphics 'Olex2 (Dolomanov et al., 2009)'
_computing_publication_material 'Olex2 (Dolomanov et al., 2009)'
_computing_structure_refinement 'ShelXL (Sheldrick, 2015)'
_computing_structure_solution 'ShelXT (Sheldrick, 2015)'
_diffrn_ambient_temperature 293(2)
_diffrn_detector 'CCD plate'
_diffrn_detector_area_resol_mean 10.0000
_diffrn_detector_type HyPix
_diffrn_measured_fraction_theta_full 1.000
_diffrn_measured_fraction_theta_max 0.994
_diffrn_measurement_details
;
List of Runs (angles in degrees, time in seconds):

  # Type    Start    End  Width  t~exp~   \w     \q     \k     \f   Frames
#--------------------------------------------------------------------------
  1  \w     13.00 116.00   0.50    0.13    --   42.80  80.00   1.00  206
  2  \w     74.00  99.00   0.50    0.53    --   76.50  80.00   1.00   50
  3  \w     71.00 114.00   0.50    0.13    --   42.80 125.00  30.00   86
  4  \w     -7.00  22.00   0.50    0.13    --   42.80 -80.00-121.00   58
  5  \w     44.00  70.00   0.50    0.13    --   42.80 -80.00-121.00   52
  6  \w     30.00  55.00   0.50    0.53    --   76.50 -80.00-121.00   50
  7  \w    -54.00 -14.00   0.50    0.13    --  -42.80 -80.00-121.00   80
  8  \w   -105.00 -76.00   0.50    0.53    -- -106.00 -80.00-121.00   58
  9  \w   -117.00 -92.00   0.50    0.53    -- -106.00 -37.00 -60.00   50
 10  \w   -109.00 -76.00   0.50    0.53    -- -106.00 -19.00 -90.00   66
 11  \w    -88.00 -55.00   0.50    0.53    -- -106.00  57.00   0.00   66
 12  \w    -67.00 -42.00   0.50    0.53    -- -106.00  77.00  30.00   50
 13  \w    -78.00 -46.00   0.50    0.53    -- -106.00  57.00 -30.00   64
 14  \w    -84.00 -34.00   0.50    0.53    -- -106.00  77.00 -60.00  100
 15  \w    -82.00 -56.00   0.50    0.53    -- -106.00  77.00   0.00   52
 16  \w   -108.00 -83.00   0.50    0.53    -- -106.00  80.00   1.00   50
 17  \w   -103.00 -77.00   0.50    0.53    -- -106.00  37.00   0.00   52
 18  \w   -128.00 -96.00   0.50    0.53    -- -106.00  57.00   0.00   64
 19  \w   -128.00 -33.00   0.50    0.53    -- -106.00  77.00  60.00  190
 20  \w    -74.00 -45.00   0.50    0.53    -- -106.00 125.00 150.00   58
 21  \w   -115.00 -87.00   0.50    0.53    -- -106.00 125.00 150.00   56
 22  \w   -117.00 -89.00   0.50    0.53    -- -106.00 125.00  60.00   56
 23  \w    -92.00 -48.00   0.50    0.13    --  -42.80 125.00 -30.00   88
 24  \w   -112.00 -82.00   0.50    0.53    -- -106.00 125.00-120.00   60
 25  \w   -131.00 -50.00   0.50    0.53    -- -106.00  77.00-180.00  162
 26  \w   -157.00-131.00   0.50    0.53    -- -106.00 -19.00 -90.00   52
 27  \w   -165.00 -83.00   0.50    0.53    -- -106.00 -57.00-120.00  164
 28  \w   -128.00-103.00   0.50    0.53    -- -106.00 -77.00 -60.00   50
 29  \w   -116.00 -70.00   0.50    0.13    --  -42.80-125.00   0.00   92
 30  \w   -134.00 -78.00   0.50    0.53    -- -106.00 -77.00  90.00  112
 31  \w   -109.00 -83.00   0.50    0.53    -- -106.00 -77.00 150.00   52
 32  \w   -129.00-102.00   0.50    0.53    -- -106.00 -99.00  90.00   54
 33  \w   -161.00 -86.00   0.50    0.53    -- -106.00 -37.00  90.00  150
 34  \w   -172.00-147.00   0.50    0.53    -- -106.00 -77.00  90.00   50
 35  \w   -173.00-148.00   0.50    0.53    -- -106.00 -57.00 150.00   50
 36  \w   -177.00-117.00   0.50    0.53    -- -106.00 -80.00-121.00  120
 37  \w   -176.00-126.00   0.50    0.53    -- -106.00 -77.00-150.00  100
;
_diffrn_measurement_device 'four-circle diffractometer'
_diffrn_measurement_device_type 'XtaLAB Synergy, Single source at offset/far, HyPix'
_diffrn_measurement_method '\w scans'
_diffrn_orient_matrix_type 'CrysAlisPro convention (1999,Acta A55,543-557)'
_diffrn_orient_matrix_UB_11 -0.0856731000
_diffrn_orient_matrix_UB_12 -0.0844033000
_diffrn_orient_matrix_UB_13 -0.0724304000
_diffrn_orient_matrix_UB_21 -0.0953905000
_diffrn_orient_matrix_UB_22 0.1488433000
_diffrn_orient_matrix_UB_23 -0.0015301000
_diffrn_orient_matrix_UB_31 0.0686916000
_diffrn_orient_matrix_UB_32 0.1012264000
_diffrn_orient_matrix_UB_33 -0.0580592000
_diffrn_radiation_monochromator mirror
_diffrn_radiation_probe x-ray
_diffrn_radiation_type CuK\a
_diffrn_radiation_wavelength 1.54184
_diffrn_reflns_av_R_equivalents 0.0413
_diffrn_reflns_av_unetI/netI 0.0366
_diffrn_reflns_Laue_measured_fraction_full 1.000
_diffrn_reflns_Laue_measured_fraction_max 0.994
_diffrn_reflns_limit_h_max 13
_diffrn_reflns_limit_h_min -13
_diffrn_reflns_limit_k_max 9
_diffrn_reflns_limit_k_min -9
_diffrn_reflns_limit_l_max 19
_diffrn_reflns_limit_l_min -21
_diffrn_reflns_number 12816
_diffrn_reflns_point_group_measured_fraction_full 1.000
_diffrn_reflns_point_group_measured_fraction_max 0.994
_diffrn_reflns_theta_full 67.684
_diffrn_reflns_theta_max 74.282
_diffrn_reflns_theta_min 4.543
_diffrn_source 'micro-focus sealed X-ray tube'
_diffrn_source_type 'PhotonJet (Cu) X-ray Source'
_exptl_absorpt_coefficient_mu 2.182
_exptl_absorpt_correction_T_max 1.00000
_exptl_absorpt_correction_T_min 0.63973
_exptl_absorpt_correction_type multi-scan
_exptl_absorpt_process_details
;
CrysAlisPro 1.171.40.43a (Rigaku Oxford Diffraction, 2019)
Empirical absorption correction using spherical harmonics,
 implemented in SCALE3 ABSPACK scaling algorithm.
;
_exptl_crystal_colour 'clear Yellow'
_exptl_crystal_density_diffrn 1.495
_exptl_crystal_description Prism
_exptl_crystal_F_000 648
_exptl_crystal_size_max 0.182
_exptl_crystal_size_mid 0.093
_exptl_crystal_size_min 0.052
_refine_diff_density_max 0.271
_refine_diff_density_min -0.325
_refine_diff_density_rms 0.057
_refine_ls_extinction_method none
_refine_ls_goodness_of_fit_ref 1.057
_refine_ls_hydrogen_treatment constr
_refine_ls_matrix_type full
_refine_ls_number_parameters 200
_refine_ls_number_reflns 2804
_refine_ls_number_restraints 0
_refine_ls_restrained_S_all 1.057
_refine_ls_R_factor_all 0.0381
_refine_ls_R_factor_gt 0.0358
_refine_ls_shift/su_max 0.001
_refine_ls_shift/su_mean 0.000
_refine_ls_structure_factor_coef Fsqd
_refine_ls_weighting_details 'w=1/[\s^2^(Fo^2^)+(0.0531P)^2^+0.5038P] where P=(Fo^2^+2Fc^2^)/3'
_refine_ls_weighting_scheme calc
_refine_ls_wR_factor_gt 0.0954
_refine_ls_wR_factor_ref 0.0976
_reflns_Friedel_coverage 0.000
_reflns_number_gt 2596
_reflns_number_total 2804
_reflns_threshold_expression 'I > 2\s(I)'
_cod_data_source_file d1cc06622f2.cif
_cod_data_source_block exp_1618
_cod_database_code 7129498
_shelx_shelxl_version_number 2017/1
_chemical_oxdiff_formula 'C16 H13 N3 O2 S'
_chemical_oxdiff_usercomment amrita-722_20210830_Cu
_shelx_space_group_comment
;
The symmetry employed for this shelxl refinement is uniquely defined
by the following loop, which should always be used as a source of
symmetry information in preference to the above space-group names.
They are only intended as comments.
;
_diffrn_oxdiff_ac3_digest_frames
;
0112d4bcda60f4f4b99426578b1b0fd37b00081e26c
;
_reflns_odcompleteness_completeness 99.05
_reflns_odcompleteness_iscentric 1
_reflns_odcompleteness_theta 74.33
_olex2_refinement_description
;
1. Fixed Uiso
 At 1.2 times of:
  All C(H) groups
 At 1.5 times of:
  All C(H,H,H) groups
2.a Ternary CH refined with riding coordinates:
 C7(H7), C2(H2), C6(H6)
2.b Aromatic/amide H refined with riding coordinates:
 C15(H15), C18(H18), C12(H12), C11(H11), C17(H17), C16(H16), C13(H13)
2.c Idealised Me refined as rotating group:
 C22(H22A,H22B,H22C)
;
_olex2_submission_special_instructions 'No special instructions were received'
_oxdiff_exptl_absorpt_empirical_details
;
Empirical correction (ABSPACK) includes:
- Absorption correction using spherical harmonics
- Frame scaling
;
_oxdiff_exptl_absorpt_empirical_full_max 1.997
_oxdiff_exptl_absorpt_empirical_full_min 0.579

loop_
_space_group_symop_operation_xyz
'x, y, z'
'-x+1/2, y+1/2, -z+1/2'
'-x, -y, -z'
'x-1/2, -y-1/2, z-1/2'

loop_
_atom_site_label
_atom_site_type_symbol
_atom_site_fract_x
_atom_site_fract_y
_atom_site_fract_z
_atom_site_U_iso_or_equiv
_atom_site_adp_type
_atom_site_occupancy
_atom_site_site_symmetry_order
_atom_site_calc_flag
_atom_site_refinement_flags_posn
_atom_site_refinement_flags_adp
_atom_site_refinement_flags_occupancy
_atom_site_disorder_assembly
_atom_site_disorder_group
S9 S 0.62205(3) 0.31961(5) 0.57649(2) 0.02088(13) Uani 1 1 d . . . . .
O21 O 0.32031(9) 0.28684(15) 0.30957(6) 0.0239(2) Uani 1 1 d . . . . .
O20 O -0.03637(9) 0.35041(15) 0.41675(6) 0.0264(2) Uani 1 1 d . . . . .
N8 N 0.33642(11) 0.30216(15) 0.56574(7) 0.0188(3) Uani 1 1 d . . . . .
N4 N 0.13449(10) 0.34801(16) 0.35207(7) 0.0189(3) Uani 1 1 d . . . . .
N19 N 0.03415(11) 0.16200(16) 0.61920(7) 0.0210(3) Uani 1 1 d . . . . .
C14 C 0.15829(13) 0.19249(17) 0.62688(8) 0.0173(3) Uani 1 1 d . . . . .
C7 C 0.19863(12) 0.28331(18) 0.55558(8) 0.0171(3) Uani 1 1 d . . . . .
H7 H 0.161491 0.399127 0.551666 0.021 Uiso 1 1 calc R . . . .
C1 C 0.37674(12) 0.24458(17) 0.50365(8) 0.0172(3) Uani 1 1 d . . . . .
C3 C 0.25228(12) 0.27175(19) 0.35933(8) 0.0179(3) Uani 1 1 d . . . . .
C2 C 0.27621(12) 0.16923(17) 0.43770(8) 0.0169(3) Uani 1 1 d . . . . .
H2 H 0.293103 0.047555 0.427839 0.020 Uiso 1 1 calc R . . . .
C5 C 0.06920(13) 0.30324(18) 0.41356(8) 0.0185(3) Uani 1 1 d . . . . .
C6 C 0.15495(12) 0.19018(17) 0.47338(8) 0.0171(3) Uani 1 1 d . . . . .
H6 H 0.115811 0.078420 0.480629 0.020 Uiso 1 1 calc R . . . .
C15 C 0.24332(13) 0.1521(2) 0.69611(9) 0.0227(3) Uani 1 1 d . . . . .
H15 H 0.328981 0.174195 0.699138 0.027 Uiso 1 1 calc R . . . .
C10 C 0.50999(12) 0.24554(17) 0.49737(8) 0.0179(3) Uani 1 1 d . . . . .
C18 C -0.00706(13) 0.0910(2) 0.68281(9) 0.0226(3) Uani 1 1 d . . . . .
H18 H -0.093085 0.069842 0.678303 0.027 Uiso 1 1 calc R . . . .
C12 C 0.69883(13) 0.2123(2) 0.44979(9) 0.0230(3) Uani 1 1 d . . . . .
H12 H 0.750780 0.183255 0.413144 0.028 Uiso 1 1 calc R . . . .
C11 C 0.56594(13) 0.19153(19) 0.43399(9) 0.0209(3) Uani 1 1 d . . . . .
H11 H 0.521410 0.146473 0.386201 0.025 Uiso 1 1 calc R . . . .
C17 C 0.07040(14) 0.0477(2) 0.75433(9) 0.0246(3) Uani 1 1 d . . . . .
H17 H 0.037518 -0.000323 0.796818 0.030 Uiso 1 1 calc R . . . .
C16 C 0.19899(14) 0.0783(2) 0.76073(9) 0.0253(3) Uani 1 1 d . . . . .
H16 H 0.254457 0.049689 0.807632 0.030 Uiso 1 1 calc R . . . .
C13 C 0.74267(13) 0.2793(2) 0.52413(9) 0.0225(3) Uani 1 1 d . . . . .
H13 H 0.827416 0.300535 0.544151 0.027 Uiso 1 1 calc R . . . .
C22 C 0.08304(14) 0.4568(2) 0.28388(9) 0.0258(3) Uani 1 1 d . . . . .
H22A H 0.142755 0.545641 0.277579 0.039 Uiso 1 1 calc GR . . . .
H22B H 0.005843 0.508599 0.293242 0.039 Uiso 1 1 calc GR . . . .
H22C H 0.066580 0.388037 0.235796 0.039 Uiso 1 1 calc GR . . . .

loop_
_atom_site_aniso_label
_atom_site_aniso_U_11
_atom_site_aniso_U_22
_atom_site_aniso_U_33
_atom_site_aniso_U_23
_atom_site_aniso_U_13
_atom_site_aniso_U_12
S9 0.01480(19) 0.0229(2) 0.0244(2) -0.00174(12) 0.00178(13) -0.00087(12)
O21 0.0203(5) 0.0329(6) 0.0201(5) 0.0002(4) 0.0083(4) -0.0006(4)
O20 0.0164(5) 0.0382(6) 0.0251(5) 0.0034(4) 0.0046(4) 0.0055(4)
N8 0.0147(5) 0.0203(6) 0.0217(6) 0.0000(4) 0.0042(4) -0.0016(4)
N4 0.0154(5) 0.0218(6) 0.0197(6) 0.0025(5) 0.0035(4) 0.0011(4)
N19 0.0155(5) 0.0276(6) 0.0206(6) -0.0003(5) 0.0054(4) -0.0008(5)
C14 0.0160(6) 0.0175(7) 0.0192(6) -0.0017(5) 0.0056(5) 0.0013(5)
C7 0.0137(6) 0.0192(6) 0.0188(6) -0.0001(5) 0.0040(5) -0.0001(5)
C1 0.0157(6) 0.0165(7) 0.0195(6) 0.0022(5) 0.0030(5) 0.0003(5)
C3 0.0150(6) 0.0204(7) 0.0183(6) -0.0038(5) 0.0031(5) -0.0015(5)
C2 0.0137(6) 0.0181(6) 0.0197(6) -0.0004(5) 0.0049(5) -0.0002(5)
C5 0.0159(6) 0.0217(7) 0.0180(6) 0.0000(5) 0.0035(5) -0.0013(5)
C6 0.0143(6) 0.0195(7) 0.0180(6) 0.0009(5) 0.0044(5) -0.0004(5)
C15 0.0173(6) 0.0260(7) 0.0244(7) 0.0006(6) 0.0025(5) 0.0004(5)
C10 0.0142(6) 0.0171(7) 0.0223(6) 0.0013(5) 0.0030(5) -0.0003(5)
C18 0.0192(6) 0.0261(7) 0.0238(7) -0.0020(6) 0.0070(5) -0.0036(6)
C12 0.0165(6) 0.0244(7) 0.0296(7) 0.0053(6) 0.0084(5) 0.0032(5)
C11 0.0154(6) 0.0243(7) 0.0231(7) 0.0023(5) 0.0040(5) 0.0006(5)
C17 0.0297(7) 0.0244(7) 0.0217(7) 0.0008(5) 0.0096(6) -0.0016(6)
C16 0.0274(7) 0.0261(8) 0.0208(7) 0.0031(6) -0.0001(5) 0.0018(6)
C13 0.0129(6) 0.0215(7) 0.0330(7) 0.0046(6) 0.0040(5) 0.0010(5)
C22 0.0249(7) 0.0312(8) 0.0207(7) 0.0059(6) 0.0022(5) 0.0038(6)

loop_
_atom_type_symbol
_atom_type_description
_atom_type_scat_dispersion_real
_atom_type_scat_dispersion_imag
_atom_type_scat_source
C C 0.0181 0.0091 'International Tables Vol C Tables 4.2.6.8 and 6.1.1.4'
H H 0.0000 0.0000 'International Tables Vol C Tables 4.2.6.8 and 6.1.1.4'
N N 0.0311 0.0180 'International Tables Vol C Tables 4.2.6.8 and 6.1.1.4'
O O 0.0492 0.0322 'International Tables Vol C Tables 4.2.6.8 and 6.1.1.4'
S S 0.3331 0.5567 'International Tables Vol C Tables 4.2.6.8 and 6.1.1.4'

loop_
_geom_angle_atom_site_label_1
_geom_angle_atom_site_label_2
_geom_angle_atom_site_label_3
_geom_angle
_geom_angle_site_symmetry_1
_geom_angle_site_symmetry_3
_geom_angle_publ_flag
C13 S9 C10 91.79(7) . . ?
C1 N8 C7 110.42(11) . . ?
C3 N4 C5 113.62(11) . . ?
C3 N4 C22 122.24(11) . . ?
C5 N4 C22 124.06(12) . . ?
C14 N19 C18 117.15(12) . . ?
N19 C14 C7 115.02(12) . . ?
N19 C14 C15 122.77(13) . . ?
C15 C14 C7 122.14(12) . . ?
N8 C7 C14 112.06(11) . . ?
N8 C7 H7 107.9 . . ?
N8 C7 C6 106.91(10) . . ?
C14 C7 H7 107.9 . . ?
C14 C7 C6 113.84(11) . . ?
C6 C7 H7 107.9 . . ?
N8 C1 C2 115.48(11) . . ?
N8 C1 C10 122.41(12) . . ?
C10 C1 C2 122.08(12) . . ?
O21 C3 N4 123.53(13) . . ?
O21 C3 C2 128.25(12) . . ?
N4 C3 C2 108.22(11) . . ?
C1 C2 H2 111.3 . . ?
C1 C2 C6 102.53(10) . . ?
C3 C2 C1 115.01(11) . . ?
C3 C2 H2 111.3 . . ?
C3 C2 C6 104.91(11) . . ?
C6 C2 H2 111.3 . . ?
O20 C5 N4 124.05(13) . . ?
O20 C5 C6 127.88(12) . . ?
N4 C5 C6 108.07(11) . . ?
C7 C6 H6 111.6 . . ?
C2 C6 C7 104.56(10) . . ?
C2 C6 H6 111.6 . . ?
C5 C6 C7 112.08(11) . . ?
C5 C6 C2 105.07(11) . . ?
C5 C6 H6 111.6 . . ?
C14 C15 H15 120.4 . . ?
C16 C15 C14 119.14(13) . . ?
C16 C15 H15 120.4 . . ?
C1 C10 S9 120.52(10) . . ?
C11 C10 S9 110.93(10) . . ?
C11 C10 C1 128.55(13) . . ?
N19 C18 H18 117.9 . . ?
N19 C18 C17 124.13(13) . . ?
C17 C18 H18 117.9 . . ?
C11 C12 H12 123.5 . . ?
C13 C12 H12 123.5 . . ?
C13 C12 C11 113.10(13) . . ?
C10 C11 C12 112.48(13) . . ?
C10 C11 H11 123.8 . . ?
C12 C11 H11 123.8 . . ?
C18 C17 H17 121.1 . . ?
C18 C17 C16 117.86(13) . . ?
C16 C17 H17 121.1 . . ?
C15 C16 C17 118.94(13) . . ?
C15 C16 H16 120.5 . . ?
C17 C16 H16 120.5 . . ?
S9 C13 H13 124.2 . . ?
C12 C13 S9 111.70(10) . . ?
C12 C13 H13 124.2 . . ?
N4 C22 H22A 109.5 . . ?
N4 C22 H22B 109.5 . . ?
N4 C22 H22C 109.5 . . ?
H22A C22 H22B 109.5 . . ?
H22A C22 H22C 109.5 . . ?
H22B C22 H22C 109.5 . . ?

loop_
_geom_bond_atom_site_label_1
_geom_bond_atom_site_label_2
_geom_bond_distance
_geom_bond_site_symmetry_2
_geom_bond_publ_flag
S9 C10 1.7317(14) . ?
S9 C13 1.7203(14) . ?
O21 C3 1.2109(17) . ?
O20 C5 1.2033(17) . ?
N8 C7 1.4695(17) . ?
N8 C1 1.2806(18) . ?
N4 C3 1.3843(17) . ?
N4 C5 1.3933(17) . ?
N4 C22 1.4545(18) . ?
N19 C14 1.3402(18) . ?
N19 C18 1.3465(19) . ?
C14 C7 1.5195(18) . ?
C14 C15 1.387(2) . ?
C7 H7 0.9800 . ?
C7 C6 1.5596(18) . ?
C1 C2 1.5251(18) . ?
C1 C10 1.4559(18) . ?
C3 C2 1.5239(19) . ?
C2 H2 0.9800 . ?
C2 C6 1.5374(17) . ?
C5 C6 1.5198(19) . ?
C6 H6 0.9800 . ?
C15 H15 0.9300 . ?
C15 C16 1.386(2) . ?
C10 C11 1.379(2) . ?
C18 H18 0.9300 . ?
C18 C17 1.381(2) . ?
C12 H12 0.9300 . ?
C12 C11 1.4171(19) . ?
C12 C13 1.362(2) . ?
C11 H11 0.9300 . ?
C17 H17 0.9300 . ?
C17 C16 1.389(2) . ?
C16 H16 0.9300 . ?
C13 H13 0.9300 . ?
C22 H22A 0.9600 . ?
C22 H22B 0.9600 . ?
C22 H22C 0.9600 . ?
